data_8106782
loop_
_publ_author_name
'Liu, Zhao-Di'
'Sun, Fei'
'Wang, Fan'
'Xu, Hua-Jie'

_publ_section_title
;
 Crystal structure of 2,5-diethoxy-1,4-bis[2-(quinoline)ethenyl]benzene,
 C32H28N2O2
;
_journal_issue 1
_journal_name_full 'Zeitschrift f\"ur Kristallographie - New Crystal Structures'
_journal_page_first 49
_journal_page_last 51
_journal_paper_doi 10.1515/ncrs-2014-9118
_journal_volume 231
_journal_year 2016
_chemical_formula_sum 'C32 H28 N2 O2'
_chemical_formula_weight 472.56
_space_group_IT_number 14
_space_group_name_Hall '-P 2yn'
_space_group_name_H-M_alt 'P 1 21/n 1'
_symmetry_cell_setting monoclinic
_symmetry_space_group_name_H-M 'P 1 21/n 1'
_atom_sites_solution_hydrogens geom
_atom_sites_solution_primary direct
_atom_sites_solution_secondary difmap
_cell_angle_alpha 90.00
_cell_angle_beta 106.5210(10)
_cell_angle_gamma 90.00
_cell_formula_units_Z 4
_cell_length_a 10.1291(10)
_cell_length_b 25.731(3)
_cell_length_c 10.2395(10)
_cell_measurement_reflns_used 4360
_cell_measurement_temperature 296(2)
_cell_measurement_theta_max 25.49
_cell_measurement_theta_min 2.22
_cell_volume 2558.6(5)
_computing_cell_refinement 'SAINT [10]'
_computing_data_collection 'SMART [10]'
_computing_data_reduction 'SAINT [10]'
_computing_molecular_graphics 'SHELXTL [11]'
_computing_publication_material 'SHELXTL [11]'
_computing_structure_refinement 'SHELXL [11]'
_computing_structure_solution 'SHELXS [10]'
_diffrn_ambient_temperature 296(2)
_diffrn_measured_fraction_theta_full 0.999
_diffrn_measured_fraction_theta_max 0.999
_diffrn_measurement_device_type 'Bruker APEX-II CCD'
_diffrn_measurement_method '\f and \w scans'
_diffrn_radiation_monochromator graphite
_diffrn_radiation_source 'fine-focus sealed tube'
_diffrn_radiation_type MoK\a
_diffrn_radiation_wavelength 0.71073
_diffrn_reflns_av_R_equivalents 0.0296
_diffrn_reflns_av_sigmaI/netI 0.0272
_diffrn_reflns_limit_h_max 11
_diffrn_reflns_limit_h_min -12
_diffrn_reflns_limit_k_max 30
_diffrn_reflns_limit_k_min -30
_diffrn_reflns_limit_l_max 12
_diffrn_reflns_limit_l_min -12
_diffrn_reflns_number 18052
_diffrn_reflns_theta_full 25.00
_diffrn_reflns_theta_max 25.00
_diffrn_reflns_theta_min 1.58
_exptl_absorpt_coefficient_mu 0.077
_exptl_absorpt_correction_T_max 0.9924
_exptl_absorpt_correction_T_min 0.9924
_exptl_absorpt_correction_type multi-scan
_exptl_absorpt_process_details '(SADABS; Sheldrick, 1996 [9])'
_exptl_crystal_colour yellow
_exptl_crystal_density_diffrn 1.227
_exptl_crystal_density_method 'not measured'
_exptl_crystal_description block
_exptl_crystal_F_000 1000
_exptl_crystal_size_max 0.10
_exptl_crystal_size_mid 0.10
_exptl_crystal_size_min 0.10
_refine_diff_density_max 0.145
_refine_diff_density_min -0.173
_refine_diff_density_rms 0.029
_refine_ls_extinction_method none
_refine_ls_goodness_of_fit_ref 1.000
_refine_ls_hydrogen_treatment constr
_refine_ls_matrix_type full
_refine_ls_number_parameters 327
_refine_ls_number_reflns 4498
_refine_ls_number_restraints 0
_refine_ls_restrained_S_all 1.000
_refine_ls_R_factor_all 0.0694
_refine_ls_R_factor_gt 0.0402
_refine_ls_shift/su_max 0.000
_refine_ls_shift/su_mean 0.000
_refine_ls_structure_factor_coef Fsqd
_refine_ls_weighting_details 'calc w=1/[\s^2^(Fo^2^)+(0.0661P)^2^+0.2516P] where P=(Fo^2^+2Fc^2^)/3'
_refine_ls_weighting_scheme calc
_refine_ls_wR_factor_gt 0.1045
_refine_ls_wR_factor_ref 0.1254
_reflns_number_gt 3008
_reflns_number_total 4498
_reflns_threshold_expression >2sigma(I)
_cod_data_source_file suppl_ncrs-2014-9118_suppl.cif
_cod_data_source_block liu
_cod_depositor_comments
;
The following automatic conversions were performed:

data item '_symmetry_cell_setting' value 'Monoclinic' was changed to
'monoclinic' in accordance with the built-in table derived from the
CIF Core dictionary named 'cif_core.dic' version 2.4.5 last updated
on 2014-11-21.

Automatic conversion script
Id: cif_fix_values 8738 2021-04-28 16:35:53Z antanas 
;
_cod_original_cell_volume 2558.6(4)
_cod_original_sg_symbol_H-M 'P2(1)/n  '
_cod_database_code 8106782

loop_
_symmetry_equiv_pos_as_xyz
'x, y, z'
'-x+1/2, y+1/2, -z+1/2'
'-x, -y, -z'
'x-1/2, -y-1/2, z-1/2'

loop_
_atom_site_label
_atom_site_type_symbol
_atom_site_fract_x
_atom_site_fract_y
_atom_site_fract_z
_atom_site_U_iso_or_equiv
_atom_site_adp_type
_atom_site_occupancy
_atom_site_symmetry_multiplicity
_atom_site_calc_flag
_atom_site_refinement_flags
_atom_site_disorder_assembly
_atom_site_disorder_group
N1 N 1.26448(12) 0.24469(5) 0.06776(13) 0.0436(3) Uani 1 1 d . . .
N2 N 0.57818(13) 0.63842(5) 0.05250(14) 0.0472(3) Uani 1 1 d . . .
O1 O 0.71317(12) 0.42498(4) -0.16557(12) 0.0563(3) Uani 1 1 d . . .
C1 C 1.27378(15) 0.28603(5) 0.14697(16) 0.0401(4) Uani 1 1 d . . .
C28 C 0.46787(16) 0.67175(6) 0.01821(16) 0.0427(4) Uani 1 1 d . . .
C23 C 0.34705(16) 0.66147(6) -0.08773(16) 0.0424(4) Uani 1 1 d . . .
C4 C 1.49045(15) 0.21669(6) 0.20613(16) 0.0433(4) Uani 1 1 d . . .
C15 C 0.81633(16) 0.47726(6) 0.02420(17) 0.0449(4) Uani 1 1 d . . .
C9 C 1.37232(16) 0.21058(5) 0.09452(15) 0.0416(4) Uani 1 1 d . . .
C10 C 1.15720(16) 0.32192(6) 0.10803(16) 0.0456(4) Uani 1 1 d . . .
H10 H 1.0811 0.3108 0.0391 0.055 Uiso 1 1 calc R . .
C2 C 1.38990(16) 0.29495(6) 0.25971(16) 0.0457(4) Uani 1 1 d . . .
H2 H 1.3936 0.3243 0.3136 0.055 Uiso 1 1 calc R . .
C20 C 0.57004(16) 0.59479(6) -0.01846(16) 0.0436(4) Uani 1 1 d . . .
C22 C 0.34379(17) 0.61488(6) -0.16104(17) 0.0482(4) Uani 1 1 d . . .
H22 H 0.2665 0.6065 -0.2321 0.058 Uiso 1 1 calc R . .
C14 C 0.92136(17) 0.48509(6) 0.14439(18) 0.0504(4) Uani 1 1 d . . .
H14 H 0.9197 0.5148 0.1957 0.060 Uiso 1 1 calc R . .
C12 C 1.03364(16) 0.40512(6) 0.11323(17) 0.0449(4) Uani 1 1 d . . .
C16 C 0.82100(16) 0.43196(6) -0.05081(16) 0.0443(4) Uani 1 1 d . . .
C3 C 1.49585(17) 0.26069(6) 0.28918(17) 0.0483(4) Uani 1 1 d . . .
H3 H 1.5719 0.2662 0.3640 0.058 Uiso 1 1 calc R . .
C11 C 1.14797(16) 0.36840(6) 0.15992(17) 0.0482(4) Uani 1 1 d . . .
H11 H 1.2210 0.3788 0.2331 0.058 Uiso 1 1 calc R . .
C27 C 0.47551(18) 0.71787(6) 0.09518(18) 0.0533(4) Uani 1 1 d . . .
H27 H 0.5551 0.7255 0.1643 0.064 Uiso 1 1 calc R . .
C19 C 0.68798(17) 0.55988(6) 0.02623(17) 0.0509(4) Uani 1 1 d . . .
H19 H 0.7621 0.5718 0.0963 0.061 Uiso 1 1 calc R . .
C21 C 0.45316(17) 0.58244(6) -0.12791(17) 0.0483(4) Uani 1 1 d . . .
H21 H 0.4517 0.5520 -0.1771 0.058 Uiso 1 1 calc R . .
O2 O 1.13131(13) 0.45513(4) 0.30938(13) 0.0724(4) Uani 1 1 d . . .
C17 C 0.92933(16) 0.39756(6) -0.00774(17) 0.0459(4) Uani 1 1 d . . .
H17 H 0.9328 0.3686 -0.0609 0.055 Uiso 1 1 calc R . .
C13 C 1.02797(17) 0.44995(6) 0.18945(18) 0.0499(4) Uani 1 1 d . . .
C24 C 0.23675(18) 0.69695(6) -0.11230(19) 0.0538(4) Uani 1 1 d . . .
H24 H 0.1565 0.6904 -0.1817 0.065 Uiso 1 1 calc R . .
C8 C 1.36469(18) 0.16822(6) 0.00561(17) 0.0539(4) Uani 1 1 d . . .
H8 H 1.2868 0.1638 -0.0680 0.065 Uiso 1 1 calc R . .
C18 C 0.70037(17) 0.51320(6) -0.02251(18) 0.0488(4) Uani 1 1 d . . .
H18 H 0.6273 0.5019 -0.0945 0.059 Uiso 1 1 calc R . .
C5 C 1.59720(18) 0.17946(7) 0.22676(19) 0.0582(5) Uani 1 1 d . . .
H5 H 1.6748 0.1825 0.3013 0.070 Uiso 1 1 calc R . .
C25 C 0.2465(2) 0.74068(7) -0.0356(2) 0.0605(5) Uani 1 1 d . . .
H25 H 0.1727 0.7637 -0.0524 0.073 Uiso 1 1 calc R . .
C29 C 0.70875(18) 0.37834(6) -0.24238(17) 0.0544(5) Uani 1 1 d . . .
H29A H 0.7158 0.3482 -0.1837 0.065 Uiso 1 1 calc R . .
H29B H 0.7849 0.3776 -0.2822 0.065 Uiso 1 1 calc R . .
C7 C 1.4708(2) 0.13347(7) 0.0266(2) 0.0649(5) Uani 1 1 d . . .
H7 H 1.4656 0.1060 -0.0337 0.078 Uiso 1 1 calc R . .
C26 C 0.3661(2) 0.75122(6) 0.0681(2) 0.0604(5) Uani 1 1 d . . .
H26 H 0.3717 0.7814 0.1195 0.072 Uiso 1 1 calc R . .
C6 C 1.5871(2) 0.13923(7) 0.1384(2) 0.0677(5) Uani 1 1 d . . .
H6 H 1.6585 0.1152 0.1526 0.081 Uiso 1 1 calc R . .
C31 C 1.1431(2) 0.50111(7) 0.3832(2) 0.0721(6) Uani 1 1 d . . .
H31A H 1.0611 0.5065 0.4124 0.086 Uiso 1 1 calc R . .
H31B H 1.1530 0.5303 0.3267 0.086 Uiso 1 1 calc R . .
C30 C 0.5747(2) 0.37750(8) -0.3521(2) 0.0789(6) Uani 1 1 d . . .
H30A H 0.5001 0.3791 -0.3117 0.118 Uiso 1 1 calc R . .
H30B H 0.5679 0.3460 -0.4038 0.118 Uiso 1 1 calc R . .
H30C H 0.5700 0.4068 -0.4111 0.118 Uiso 1 1 calc R . .
C32 C 1.2668(3) 0.49741(9) 0.5047(2) 0.1014(8) Uani 1 1 d . . .
H32A H 1.2566 0.4683 0.5597 0.152 Uiso 1 1 calc R . .
H32B H 1.2753 0.5288 0.5573 0.152 Uiso 1 1 calc R . .
H32C H 1.3478 0.4928 0.4750 0.152 Uiso 1 1 calc R . .

loop_
_atom_site_aniso_label
_atom_site_aniso_U_11
_atom_site_aniso_U_22
_atom_site_aniso_U_33
_atom_site_aniso_U_23
_atom_site_aniso_U_13
_atom_site_aniso_U_12
N1 0.0393(8) 0.0424(7) 0.0433(8) 0.0005(6) 0.0025(6) 0.0059(6)
N2 0.0438(8) 0.0394(7) 0.0583(9) -0.0027(6) 0.0142(7) 0.0014(6)
O1 0.0565(8) 0.0486(7) 0.0581(8) -0.0047(6) 0.0071(6) 0.0125(5)
C1 0.0392(9) 0.0385(8) 0.0406(9) 0.0044(7) 0.0081(8) 0.0015(7)
C28 0.0441(9) 0.0380(8) 0.0501(10) 0.0030(7) 0.0199(8) 0.0018(7)
C23 0.0431(9) 0.0389(8) 0.0485(10) 0.0074(7) 0.0184(8) 0.0020(7)
C4 0.0366(9) 0.0471(9) 0.0438(10) 0.0125(7) 0.0075(8) 0.0049(7)
C15 0.0442(10) 0.0371(8) 0.0573(11) 0.0045(7) 0.0204(9) 0.0035(7)
C9 0.0426(9) 0.0406(8) 0.0401(9) 0.0068(7) 0.0091(8) 0.0048(7)
C10 0.0394(9) 0.0447(9) 0.0489(10) 0.0012(7) 0.0062(8) 0.0046(7)
C2 0.0449(10) 0.0453(9) 0.0431(10) -0.0023(7) 0.0063(8) -0.0007(7)
C20 0.0428(9) 0.0368(8) 0.0530(10) 0.0022(7) 0.0164(8) 0.0011(7)
C22 0.0487(10) 0.0442(9) 0.0488(10) 0.0037(7) 0.0093(8) -0.0020(7)
C14 0.0520(11) 0.0355(8) 0.0651(12) -0.0035(8) 0.0190(10) 0.0025(7)
C12 0.0425(10) 0.0371(8) 0.0566(11) 0.0045(7) 0.0165(9) 0.0014(7)
C16 0.0440(10) 0.0399(8) 0.0507(10) 0.0034(7) 0.0163(9) 0.0020(7)
C3 0.0405(10) 0.0538(10) 0.0437(10) 0.0044(8) 0.0010(8) -0.0035(8)
C11 0.0435(10) 0.0431(9) 0.0554(11) 0.0027(8) 0.0101(8) 0.0022(7)
C27 0.0590(11) 0.0447(9) 0.0595(12) -0.0066(8) 0.0221(9) -0.0017(8)
C19 0.0470(10) 0.0410(9) 0.0624(11) -0.0007(8) 0.0118(9) 0.0033(7)
C21 0.0536(11) 0.0381(8) 0.0531(10) -0.0034(7) 0.0152(9) 0.0013(8)
O2 0.0688(9) 0.0522(7) 0.0789(9) -0.0143(7) -0.0071(8) 0.0102(6)
C17 0.0467(10) 0.0372(8) 0.0563(11) 0.0015(7) 0.0189(9) 0.0048(7)
C13 0.0483(10) 0.0409(9) 0.0586(11) 0.0009(8) 0.0122(9) 0.0001(7)
C24 0.0494(11) 0.0515(10) 0.0620(12) 0.0116(9) 0.0184(9) 0.0098(8)
C8 0.0614(11) 0.0463(9) 0.0508(11) -0.0016(8) 0.0112(9) 0.0053(8)
C18 0.0454(10) 0.0420(9) 0.0601(11) 0.0028(8) 0.0171(9) 0.0030(7)
C5 0.0471(11) 0.0631(11) 0.0621(12) 0.0171(9) 0.0118(9) 0.0138(9)
C25 0.0626(13) 0.0513(10) 0.0752(14) 0.0119(9) 0.0318(11) 0.0192(9)
C29 0.0622(12) 0.0476(10) 0.0545(11) -0.0021(8) 0.0184(10) 0.0034(8)
C7 0.0827(15) 0.0465(10) 0.0694(13) 0.0011(9) 0.0281(12) 0.0144(10)
C26 0.0775(14) 0.0410(9) 0.0738(14) -0.0009(9) 0.0397(12) 0.0076(9)
C6 0.0656(13) 0.0603(12) 0.0806(15) 0.0181(11) 0.0266(12) 0.0274(10)
C31 0.0861(15) 0.0562(11) 0.0689(13) -0.0098(10) 0.0139(12) -0.0085(10)
C30 0.0830(16) 0.0754(14) 0.0679(14) -0.0052(11) 0.0048(12) 0.0029(11)
C32 0.1063(19) 0.0864(16) 0.0904(18) -0.0173(13) -0.0064(15) -0.0082(14)

loop_
_atom_type_symbol
_atom_type_description
_atom_type_scat_dispersion_real
_atom_type_scat_dispersion_imag
_atom_type_scat_source
C C 0.0033 0.0016 'International Tables Vol C Tables 4.2.6.8 and 6.1.1.4'
H H 0.0000 0.0000 'International Tables Vol C Tables 4.2.6.8 and 6.1.1.4'
N N 0.0061 0.0033 'International Tables Vol C Tables 4.2.6.8 and 6.1.1.4'
O O 0.0106 0.0060 'International Tables Vol C Tables 4.2.6.8 and 6.1.1.4'

loop_
_geom_angle_atom_site_label_1
_geom_angle_atom_site_label_2
_geom_angle_atom_site_label_3
_geom_angle
_geom_angle_site_symmetry_1
_geom_angle_site_symmetry_3
C1 N1 C9 118.64(13) . .
C20 N2 C28 117.99(14) . .
C16 O1 C29 118.35(12) . .
N1 C1 C2 121.89(13) . .
N1 C1 C10 115.40(14) . .
C2 C1 C10 122.70(14) . .
N2 C28 C23 123.00(14) . .
N2 C28 C27 118.04(15) . .
C23 C28 C27 118.94(14) . .
C24 C23 C22 123.96(16) . .
C24 C23 C28 119.10(15) . .
C22 C23 C28 116.93(14) . .
C9 C4 C3 117.26(14) . .
C9 C4 C5 118.83(16) . .
C3 C4 C5 123.90(16) . .
C14 C15 C16 117.84(14) . .
C14 C15 C18 122.49(15) . .
C16 C15 C18 119.63(15) . .
N1 C9 C4 122.47(14) . .
N1 C9 C8 118.27(14) . .
C4 C9 C8 119.25(14) . .
C11 C10 C1 127.25(16) . .
C11 C10 H10 116.4 . .
C1 C10 H10 116.4 . .
C3 C2 C1 119.93(15) . .
C3 C2 H2 120.0 . .
C1 C2 H2 120.0 . .
N2 C20 C21 122.08(14) . .
N2 C20 C19 115.52(15) . .
C21 C20 C19 122.37(14) . .
C21 C22 C23 119.89(16) . .
C21 C22 H22 120.1 . .
C23 C22 H22 120.1 . .
C13 C14 C15 121.84(15) . .
C13 C14 H14 119.1 . .
C15 C14 H14 119.1 . .
C17 C12 C13 117.93(14) . .
C17 C12 C11 121.92(14) . .
C13 C12 C11 120.14(15) . .
O1 C16 C17 123.88(14) . .
O1 C16 C15 115.80(13) . .
C17 C16 C15 120.32(15) . .
C2 C3 C4 119.77(15) . .
C2 C3 H3 120.1 . .
C4 C3 H3 120.1 . .
C10 C11 C12 126.27(16) . .
C10 C11 H11 116.9 . .
C12 C11 H11 116.9 . .
C26 C27 C28 120.08(17) . .
C26 C27 H27 120.0 . .
C28 C27 H27 120.0 . .
C18 C19 C20 126.75(17) . .
C18 C19 H19 116.6 . .
C20 C19 H19 116.6 . .
C22 C21 C20 120.10(15) . .
C22 C21 H21 119.9 . .
C20 C21 H21 119.9 . .
C13 O2 C31 119.60(14) . .
C16 C17 C12 121.80(15) . .
C16 C17 H17 119.1 . .
C12 C17 H17 119.1 . .
O2 C13 C14 123.95(15) . .
O2 C13 C12 115.81(14) . .
C14 C13 C12 120.23(16) . .
C25 C24 C23 120.64(18) . .
C25 C24 H24 119.7 . .
C23 C24 H24 119.7 . .
C7 C8 C9 120.57(17) . .
C7 C8 H8 119.7 . .
C9 C8 H8 119.7 . .
C19 C18 C15 127.21(17) . .
C19 C18 H18 116.4 . .
C15 C18 H18 116.4 . .
C6 C5 C4 120.45(17) . .
C6 C5 H5 119.8 . .
C4 C5 H5 119.8 . .
C24 C25 C26 120.38(16) . .
C24 C25 H25 119.8 . .
C26 C25 H25 119.8 . .
O1 C29 C30 107.76(14) . .
O1 C29 H29A 110.2 . .
C30 C29 H29A 110.2 . .
O1 C29 H29B 110.2 . .
C30 C29 H29B 110.2 . .
H29A C29 H29B 108.5 . .
C8 C7 C6 120.06(17) . .
C8 C7 H7 120.0 . .
C6 C7 H7 120.0 . .
C27 C26 C25 120.85(17) . .
C27 C26 H26 119.6 . .
C25 C26 H26 119.6 . .
C5 C6 C7 120.81(16) . .
C5 C6 H6 119.6 . .
C7 C6 H6 119.6 . .
O2 C31 C32 108.67(17) . .
O2 C31 H31A 110.0 . .
C32 C31 H31A 110.0 . .
O2 C31 H31B 110.0 . .
C32 C31 H31B 110.0 . .
H31A C31 H31B 108.3 . .
C29 C30 H30A 109.5 . .
C29 C30 H30B 109.5 . .
H30A C30 H30B 109.5 . .
C29 C30 H30C 109.5 . .
H30A C30 H30C 109.5 . .
H30B C30 H30C 109.5 . .
C31 C32 H32A 109.5 . .
C31 C32 H32B 109.5 . .
H32A C32 H32B 109.5 . .
C31 C32 H32C 109.5 . .
H32A C32 H32C 109.5 . .
H32B C32 H32C 109.5 . .

loop_
_geom_bond_atom_site_label_1
_geom_bond_atom_site_label_2
_geom_bond_distance
_geom_bond_site_symmetry_2
N1 C1 1.3248(18) .
N1 C9 1.3668(18) .
N2 C20 1.3270(19) .
N2 C28 1.3727(18) .
O1 C16 1.3697(18) .
O1 C29 1.4286(18) .
C1 C2 1.413(2) .
C1 C10 1.462(2) .
C28 C23 1.410(2) .
C28 C27 1.414(2) .
C23 C24 1.409(2) .
C23 C22 1.410(2) .
C4 C9 1.409(2) .
C4 C3 1.408(2) .
C4 C5 1.415(2) .
C15 C14 1.394(2) .
C15 C16 1.404(2) .
C15 C18 1.464(2) .
C9 C8 1.408(2) .
C10 C11 1.323(2) .
C10 H10 0.9300 .
C2 C3 1.355(2) .
C2 H2 0.9300 .
C20 C21 1.416(2) .
C20 C19 1.460(2) .
C22 C21 1.351(2) .
C22 H22 0.9300 .
C14 C13 1.383(2) .
C14 H14 0.9300 .
C12 C17 1.394(2) .
C12 C13 1.403(2) .
C12 C11 1.466(2) .
C16 C17 1.381(2) .
C3 H3 0.9300 .
C11 H11 0.9300 .
C27 C26 1.366(2) .
C27 H27 0.9300 .
C19 C18 1.320(2) .
C19 H19 0.9300 .
C21 H21 0.9300 .
O2 C13 1.3749(19) .
O2 C31 1.391(2) .
C17 H17 0.9300 .
C24 C25 1.360(2) .
C24 H24 0.9300 .
C8 C7 1.367(2) .
C8 H8 0.9300 .
C18 H18 0.9300 .
C5 C6 1.359(3) .
C5 H5 0.9300 .
C25 C26 1.392(3) .
C25 H25 0.9300 .
C29 C30 1.496(2) .
C29 H29A 0.9700 .
C29 H29B 0.9700 .
C7 C6 1.398(3) .
C7 H7 0.9300 .
C26 H26 0.9300 .
C6 H6 0.9300 .
C31 C32 1.496(3) .
C31 H31A 0.9700 .
C31 H31B 0.9700 .
C30 H30A 0.9600 .
C30 H30B 0.9600 .
C30 H30C 0.9600 .
C32 H32A 0.9600 .
C32 H32B 0.9600 .
C32 H32C 0.9600 .

loop_
_geom_torsion_atom_site_label_1
_geom_torsion_atom_site_label_2
_geom_torsion_atom_site_label_3
_geom_torsion_atom_site_label_4
_geom_torsion
_geom_torsion_site_symmetry_1
_geom_torsion_site_symmetry_2
_geom_torsion_site_symmetry_3
_geom_torsion_site_symmetry_4
C9 N1 C1 C2 -1.7(2) . . . .
C9 N1 C1 C10 177.23(13) . . . .
C20 N2 C28 C23 0.4(2) . . . .
C20 N2 C28 C27 179.00(14) . . . .
N2 C28 C23 C24 177.51(14) . . . .
C27 C28 C23 C24 -1.1(2) . . . .
N2 C28 C23 C22 -1.0(2) . . . .
C27 C28 C23 C22 -179.59(14) . . . .
C1 N1 C9 C4 2.5(2) . . . .
C1 N1 C9 C8 -176.70(14) . . . .
C3 C4 C9 N1 -1.6(2) . . . .
C5 C4 C9 N1 179.76(14) . . . .
C3 C4 C9 C8 177.60(14) . . . .
C5 C4 C9 C8 -1.0(2) . . . .
N1 C1 C10 C11 -171.72(16) . . . .
C2 C1 C10 C11 7.2(3) . . . .
N1 C1 C2 C3 0.1(2) . . . .
C10 C1 C2 C3 -178.80(14) . . . .
C28 N2 C20 C21 0.9(2) . . . .
C28 N2 C20 C19 -177.56(13) . . . .
C24 C23 C22 C21 -178.17(15) . . . .
C28 C23 C22 C21 0.3(2) . . . .
C16 C15 C14 C13 0.4(2) . . . .
C18 C15 C14 C13 177.90(15) . . . .
C29 O1 C16 C17 2.9(2) . . . .
C29 O1 C16 C15 -176.96(13) . . . .
C14 C15 C16 O1 177.77(13) . . . .
C18 C15 C16 O1 0.2(2) . . . .
C14 C15 C16 C17 -2.1(2) . . . .
C18 C15 C16 C17 -179.69(14) . . . .
C1 C2 C3 C4 0.8(2) . . . .
C9 C4 C3 C2 -0.1(2) . . . .
C5 C4 C3 C2 178.46(15) . . . .
C1 C10 C11 C12 175.72(15) . . . .
C17 C12 C11 C10 -10.2(3) . . . .
C13 C12 C11 C10 170.91(16) . . . .
N2 C28 C27 C26 -177.52(15) . . . .
C23 C28 C27 C26 1.1(2) . . . .
N2 C20 C19 C18 175.70(16) . . . .
C21 C20 C19 C18 -2.8(3) . . . .
C23 C22 C21 C20 1.0(2) . . . .
N2 C20 C21 C22 -1.6(2) . . . .
C19 C20 C21 C22 176.72(15) . . . .
O1 C16 C17 C12 -176.99(14) . . . .
C15 C16 C17 C12 2.9(2) . . . .
C13 C12 C17 C16 -1.8(2) . . . .
C11 C12 C17 C16 179.34(14) . . . .
C31 O2 C13 C14 -9.0(3) . . . .
C31 O2 C13 C12 172.44(16) . . . .
C15 C14 C13 O2 -177.81(15) . . . .
C15 C14 C13 C12 0.7(3) . . . .
C17 C12 C13 O2 178.61(14) . . . .
C11 C12 C13 O2 -2.5(2) . . . .
C17 C12 C13 C14 0.0(2) . . . .
C11 C12 C13 C14 178.92(15) . . . .
C22 C23 C24 C25 178.72(16) . . . .
C28 C23 C24 C25 0.3(2) . . . .
N1 C9 C8 C7 178.91(15) . . . .
C4 C9 C8 C7 -0.4(2) . . . .
C20 C19 C18 C15 -178.03(15) . . . .
C14 C15 C18 C19 11.0(3) . . . .
C16 C15 C18 C19 -171.49(16) . . . .
C9 C4 C5 C6 1.5(2) . . . .
C3 C4 C5 C6 -176.97(16) . . . .
C23 C24 C25 C26 0.4(3) . . . .
C16 O1 C29 C30 173.77(14) . . . .
C9 C8 C7 C6 1.2(3) . . . .
C28 C27 C26 C25 -0.4(3) . . . .
C24 C25 C26 C27 -0.4(3) . . . .
C4 C5 C6 C7 -0.7(3) . . . .
C8 C7 C6 C5 -0.7(3) . . . .
C13 O2 C31 C32 -177.39(17) . . . .
